data_7061064
loop_
_publ_author_name
'Li, Jing'
'Wu, Lin-Hui'
'Yao, Shu-Li'
'Xu, Hui'
'Zheng, Teng-Fei'
'Liu, Sui-Jun'
'Chen, Jing-Lin'
'Wen, He-Rui'

_publ_section_title
;
 A multi-responsive MOF-based fluorescent probe for detecting Fe3+,
 Cr2O72&#x2212; and acetylacetone
;
_journal_issue 48
_journal_name_full 'New Journal of Chemistry'
_journal_page_first 22915
_journal_page_last 22923
_journal_paper_doi 10.1039/D1NJ04628D
_journal_volume 45
_journal_year 2021
_chemical_formula_sum 'C33 H21 N5 O5 Zn'
_chemical_formula_weight 632.92
_space_group_crystal_system triclinic
_space_group_IT_number 2
_space_group_name_Hall '-P 1'
_space_group_name_H-M_alt 'P -1'
_atom_sites_solution_hydrogens geom
_audit_creation_method SHELXL-2017/1
_audit_update_record
;
2021-04-28 deposited with the CCDC.	2021-11-12 downloaded from the CCDC.
;
_cell_angle_alpha 100.973(2)
_cell_angle_beta 108.398(2)
_cell_angle_gamma 103.231(2)
_cell_formula_units_Z 2
_cell_length_a 10.5282(6)
_cell_length_b 12.3363(6)
_cell_length_c 13.9052(9)
_cell_measurement_reflns_used 3297
_cell_measurement_temperature 293(2)
_cell_measurement_theta_max 24.41
_cell_measurement_theta_min 2.91
_cell_volume 1599.37(16)
_computing_cell_refinement 'Bruker SAINT'
_computing_data_collection 'Bruker APEX2'
_computing_data_reduction 'Bruker SAINT'
_computing_molecular_graphics 'Bruker SHELXTL'
_computing_publication_material 'Bruker SHELXTL'
_computing_structure_refinement 'SHELXL-2017/1 (Sheldrick, 2017)'
_computing_structure_solution 'SHELXT 2014/5 (Sheldrick, 2014)'
_diffrn_ambient_temperature 293(2)
_diffrn_measured_fraction_theta_full 0.993
_diffrn_measured_fraction_theta_max 0.986
_diffrn_measurement_device_type 'Bruker APEX-II CCD'
_diffrn_measurement_method '\f and \w scans'
_diffrn_radiation_type MoK\a
_diffrn_radiation_wavelength 0.71073
_diffrn_reflns_av_R_equivalents 0.0574
_diffrn_reflns_av_unetI/netI 0.1088
_diffrn_reflns_Laue_measured_fraction_full 0.993
_diffrn_reflns_Laue_measured_fraction_max 0.986
_diffrn_reflns_limit_h_max 13
_diffrn_reflns_limit_h_min -13
_diffrn_reflns_limit_k_max 13
_diffrn_reflns_limit_k_min -16
_diffrn_reflns_limit_l_max 18
_diffrn_reflns_limit_l_min -18
_diffrn_reflns_number 16457
_diffrn_reflns_point_group_measured_fraction_full 0.993
_diffrn_reflns_point_group_measured_fraction_max 0.986
_diffrn_reflns_theta_full 25.242
_diffrn_reflns_theta_max 27.511
_diffrn_reflns_theta_min 2.991
_exptl_absorpt_coefficient_mu 0.814
_exptl_absorpt_correction_type none
_exptl_crystal_colour colorless
_exptl_crystal_density_diffrn 1.314
_exptl_crystal_description block
_exptl_crystal_F_000 648
_exptl_crystal_size_max 0.22
_exptl_crystal_size_mid 0.21
_exptl_crystal_size_min 0.20
_refine_diff_density_max 0.449
_refine_diff_density_min -0.459
_refine_diff_density_rms 0.068
_refine_ls_extinction_method none
_refine_ls_goodness_of_fit_ref 1.000
_refine_ls_hydrogen_treatment constr
_refine_ls_matrix_type full
_refine_ls_number_parameters 397
_refine_ls_number_reflns 7251
_refine_ls_number_restraints 0
_refine_ls_restrained_S_all 1.000
_refine_ls_R_factor_all 0.1155
_refine_ls_R_factor_gt 0.0581
_refine_ls_shift/su_max 0.000
_refine_ls_shift/su_mean 0.000
_refine_ls_structure_factor_coef Fsqd
_refine_ls_weighting_details 'w=1/[\s^2^(Fo^2^)+(0.0529P)^2^] where P=(Fo^2^+2Fc^2^)/3'
_refine_ls_weighting_scheme calc
_refine_ls_wR_factor_gt 0.1129
_refine_ls_wR_factor_ref 0.1314
_reflns_Friedel_coverage 0.000
_reflns_number_gt 4349
_reflns_number_total 7251
_reflns_threshold_expression 'I > 2\s(I)'
_cod_data_source_file d1nj04628d2.cif
_cod_data_source_block wlh23_a_sq
_cod_depositor_comments 'Adding full bibliography for 7061064.cif.'
_cod_database_code 7061064
_shelx_shelxl_version_number 2017/1
_shelx_space_group_comment
;
The symmetry employed for this shelxl refinement is uniquely defined
by the following loop, which should always be used as a source of
symmetry information in preference to the above space-group names.
They are only intended as comments.
;

loop_
_space_group_symop_operation_xyz
'x, y, z'
'-x, -y, -z'

loop_
_atom_site_label
_atom_site_type_symbol
_atom_site_fract_x
_atom_site_fract_y
_atom_site_fract_z
_atom_site_U_iso_or_equiv
_atom_site_adp_type
_atom_site_occupancy
_atom_site_site_symmetry_order
_atom_site_calc_flag
_atom_site_refinement_flags_posn
_atom_site_refinement_flags_adp
_atom_site_refinement_flags_occupancy
_atom_site_disorder_assembly
_atom_site_disorder_group
C1 C 0.4741(4) 0.2772(3) -0.0128(3) 0.0360(9) Uani 1 1 d . . . . .
H1 H 0.424463 0.305282 -0.065347 0.043 Uiso 1 1 calc R U . . .
N1 N -0.1968(3) 0.2952(2) -0.0873(2) 0.0314(7) Uani 1 1 d . . . . .
O1 O 0.8507(3) 0.6220(3) 0.1794(2) 0.0675(10) Uani 1 1 d . . . . .
Zn1 Zn 0.75224(4) 0.42533(4) -0.00358(3) 0.03167(14) Uani 1 1 d . . . . .
O2 O 0.9286(3) 0.4817(2) 0.11904(19) 0.0477(7) Uani 1 1 d . . . . .
C2 C 0.6440(4) 0.2550(3) 0.1104(3) 0.0360(9) Uani 1 1 d . . . . .
N2 N -0.0789(3) 0.1726(2) -0.1164(2) 0.0339(7) Uani 1 1 d . . . . .
C4 C 0.7720(5) 0.1906(4) 0.2479(3) 0.0543(12) Uani 1 1 d . . . . .
H4 H 0.856169 0.194925 0.299466 0.065 Uiso 1 1 calc R U . . .
O4 O 1.5326(4) 0.4276(3) 0.8600(3) 0.0744(10) Uani 1 1 d . . . . .
N4 N 0.4126(3) 0.1891(3) 0.0185(2) 0.0368(7) Uani 1 1 d . . . . .
C3 C 0.7741(4) 0.2648(3) 0.1862(3) 0.0453(10) Uani 1 1 d . . . . .
H3 H 0.857193 0.318658 0.194176 0.054 Uiso 1 1 calc R U . . .
O3 O 1.4473(3) 0.7405(2) 0.5481(2) 0.0673(10) Uani 1 1 d . . . . .
N3 N 0.0875(4) -0.0583(3) -0.0913(3) 0.0487(9) Uani 1 1 d . . . . .
C6 C 0.5202(4) 0.0979(3) 0.1624(3) 0.0494(11) Uani 1 1 d . . . . .
H6 H 0.437794 0.043704 0.155306 0.059 Uiso 1 1 calc R U . . .
C5 C 0.6486(5) 0.1090(4) 0.2363(3) 0.0584(12) Uani 1 1 d . . . . .
H5 H 0.653107 0.060404 0.280063 0.070 Uiso 1 1 calc R U . . .
O5 O 1.7468(3) 0.5488(2) 0.9208(2) 0.0572(8) Uani 1 1 d . . . . .
N5 N 0.6113(3) 0.3192(2) 0.0385(2) 0.0350(7) Uani 1 1 d . . . . .
C7 C 0.5205(4) 0.1725(3) 0.0985(3) 0.0372(9) Uani 1 1 d . . . . .
C9 C 0.2208(4) 0.0057(3) -0.0491(3) 0.0471(10) Uani 1 1 d . . . . .
H9 H 0.288483 -0.032153 -0.034096 0.056 Uiso 1 1 calc R U . . .
C8 C 0.2669(4) 0.1259(3) -0.0255(3) 0.0353(9) Uani 1 1 d . . . . .
C10 C -0.0081(4) -0.0022(3) -0.1135(3) 0.0436(10) Uani 1 1 d . . . . .
H10 H -0.103163 -0.045016 -0.143159 0.052 Uiso 1 1 calc R U . . .
C11 C 0.0297(4) 0.1182(3) -0.0939(3) 0.0354(9) Uani 1 1 d . . . . .
C12 C 0.1679(4) 0.1838(3) -0.0499(3) 0.0334(8) Uani 1 1 d . . . . .
H12 H 0.194688 0.264083 -0.036777 0.040 Uiso 1 1 calc R U . . .
C13 C -0.2086(4) 0.1306(3) -0.2004(3) 0.0341(9) Uani 1 1 d . . . . .
C16 C -0.4721(4) 0.0994(4) -0.3406(3) 0.0532(11) Uani 1 1 d . . . . .
H16 H -0.561881 0.087078 -0.389179 0.064 Uiso 1 1 calc R U . . .
C15 C -0.3992(5) 0.0234(3) -0.3596(3) 0.0532(12) Uani 1 1 d . . . . .
H15 H -0.441795 -0.039434 -0.420169 0.064 Uiso 1 1 calc R U . . .
C14 C -0.2649(4) 0.0376(3) -0.2913(3) 0.0425(10) Uani 1 1 d . . . . .
H14 H -0.214766 -0.012313 -0.305406 0.051 Uiso 1 1 calc R U . . .
C17 C -0.4153(4) 0.1932(3) -0.2516(3) 0.0416(10) Uani 1 1 d . . . . .
H17 H -0.464829 0.244292 -0.239258 0.050 Uiso 1 1 calc R U . . .
C18 C -0.2812(4) 0.2083(3) -0.1810(3) 0.0313(8) Uani 1 1 d . . . . .
C19 C 0.9400(4) 0.5703(4) 0.1898(3) 0.0451(10) Uani 1 1 d . . . . .
C20 C 1.0717(4) 0.6122(3) 0.2871(3) 0.0372(9) Uani 1 1 d . . . . .
C21 C 1.0998(5) 0.7116(4) 0.3648(3) 0.0595(13) Uani 1 1 d . . . . .
H21 H 1.034350 0.751871 0.357719 0.071 Uiso 1 1 calc R U . . .
C22 C 1.2240(5) 0.7534(4) 0.4538(3) 0.0628(14) Uani 1 1 d . . . . .
H22 H 1.242463 0.821474 0.505319 0.075 Uiso 1 1 calc R U . . .
C23 C 1.3178(4) 0.6929(3) 0.4641(3) 0.0482(11) Uani 1 1 d . . . . .
C24 C 1.2931(5) 0.5937(4) 0.3876(3) 0.0587(13) Uani 1 1 d . . . . .
H24 H 1.358830 0.553661 0.394803 0.070 Uiso 1 1 calc R U . . .
C25 C 1.1680(4) 0.5538(3) 0.2990(3) 0.0498(11) Uani 1 1 d . . . . .
H25 H 1.150154 0.486177 0.247134 0.060 Uiso 1 1 calc R U . . .
C26 C 1.4824(5) 0.6824(3) 0.6235(3) 0.0464(11) Uani 1 1 d . . . . .
C27 C 1.3856(4) 0.6023(4) 0.6415(3) 0.0497(11) Uani 1 1 d . . . . .
H27 H 1.290075 0.583263 0.601499 0.060 Uiso 1 1 calc R U . . .
C28 C 1.4310(4) 0.5499(4) 0.7195(3) 0.0514(11) Uani 1 1 d . . . . .
H28 H 1.365473 0.494359 0.730840 0.062 Uiso 1 1 calc R U . . .
C29 C 1.5720(4) 0.5786(3) 0.7809(3) 0.0380(9) Uani 1 1 d . . . . .
C30 C 1.6676(4) 0.6630(3) 0.7642(3) 0.0453(10) Uani 1 1 d . . . . .
H30 H 1.762530 0.685216 0.806937 0.054 Uiso 1 1 calc R U . . .
C31 C 1.6246(4) 0.7149(3) 0.6854(3) 0.0481(11) Uani 1 1 d . . . . .
H31 H 1.689831 0.770705 0.673906 0.058 Uiso 1 1 calc R U . . .
C32 C 1.6178(5) 0.5143(4) 0.8598(3) 0.0478(11) Uani 1 1 d . . . . .
C33 C -0.0793(4) 0.2701(3) -0.0520(3) 0.0351(9) Uani 1 1 d . . . . .
H33 H -0.004245 0.314342 0.010375 0.042 Uiso 1 1 calc R U . . .

loop_
_atom_site_aniso_label
_atom_site_aniso_U_11
_atom_site_aniso_U_22
_atom_site_aniso_U_33
_atom_site_aniso_U_23
_atom_site_aniso_U_13
_atom_site_aniso_U_12
C1 0.031(2) 0.040(2) 0.039(2) 0.0156(18) 0.0122(18) 0.0137(17)
N1 0.0272(16) 0.0298(16) 0.0339(17) 0.0058(13) 0.0091(14) 0.0087(13)
O1 0.055(2) 0.084(2) 0.0529(19) 0.0122(17) -0.0013(16) 0.0382(18)
Zn1 0.0291(2) 0.0313(2) 0.0303(2) 0.00850(17) 0.00516(19) 0.01024(18)
O2 0.0477(17) 0.0432(16) 0.0320(15) 0.0032(13) -0.0026(13) 0.0079(13)
C2 0.040(2) 0.041(2) 0.038(2) 0.0157(17) 0.0219(19) 0.0198(18)
N2 0.0302(16) 0.0284(16) 0.0373(18) 0.0022(13) 0.0102(15) 0.0080(13)
C4 0.053(3) 0.071(3) 0.045(3) 0.025(2) 0.013(2) 0.030(2)
O4 0.096(3) 0.071(2) 0.089(3) 0.057(2) 0.048(2) 0.040(2)
N4 0.0355(18) 0.0394(18) 0.0434(19) 0.0159(15) 0.0198(16) 0.0157(15)
C3 0.046(2) 0.050(3) 0.041(2) 0.015(2) 0.014(2) 0.021(2)
O3 0.070(2) 0.0451(17) 0.0470(18) 0.0230(14) -0.0205(16) -0.0022(15)
N3 0.044(2) 0.0353(19) 0.071(2) 0.0129(17) 0.0254(19) 0.0161(17)
C6 0.055(3) 0.049(3) 0.056(3) 0.027(2) 0.029(2) 0.017(2)
C5 0.067(3) 0.069(3) 0.054(3) 0.040(2) 0.022(3) 0.031(3)
O5 0.077(2) 0.0466(17) 0.0385(16) 0.0089(13) 0.0012(16) 0.0345(16)
N5 0.0369(18) 0.0391(18) 0.0342(17) 0.0165(14) 0.0132(15) 0.0166(15)
C7 0.041(2) 0.042(2) 0.040(2) 0.0151(18) 0.0204(19) 0.0222(19)
C9 0.047(3) 0.042(2) 0.063(3) 0.015(2) 0.027(2) 0.026(2)
C8 0.034(2) 0.037(2) 0.040(2) 0.0113(17) 0.0182(18) 0.0125(17)
C10 0.039(2) 0.032(2) 0.058(3) 0.0060(19) 0.024(2) 0.0049(18)
C11 0.036(2) 0.032(2) 0.042(2) 0.0086(17) 0.0189(18) 0.0129(17)
C12 0.038(2) 0.0225(18) 0.041(2) 0.0071(16) 0.0171(18) 0.0085(16)
C13 0.033(2) 0.030(2) 0.033(2) 0.0060(16) 0.0122(18) 0.0026(16)
C16 0.052(3) 0.053(3) 0.039(2) 0.009(2) 0.004(2) 0.008(2)
C15 0.063(3) 0.040(2) 0.032(2) -0.0016(18) 0.005(2) -0.001(2)
C14 0.055(3) 0.032(2) 0.038(2) 0.0065(17) 0.020(2) 0.0110(19)
C17 0.036(2) 0.046(2) 0.034(2) 0.0084(18) 0.0045(19) 0.0114(18)
C18 0.0279(19) 0.0296(19) 0.0299(19) 0.0064(15) 0.0079(16) 0.0030(16)
C19 0.046(3) 0.044(3) 0.038(2) 0.018(2) 0.008(2) 0.007(2)
C20 0.042(2) 0.035(2) 0.026(2) 0.0069(17) 0.0055(18) 0.0097(18)
C21 0.062(3) 0.060(3) 0.045(3) 0.008(2) 0.001(2) 0.032(2)
C22 0.073(3) 0.048(3) 0.041(3) -0.002(2) -0.006(2) 0.019(2)
C23 0.051(3) 0.040(2) 0.030(2) 0.0141(19) -0.008(2) 0.002(2)
C24 0.055(3) 0.050(3) 0.053(3) 0.007(2) -0.003(2) 0.024(2)
C25 0.047(3) 0.048(3) 0.036(2) -0.0015(19) -0.002(2) 0.017(2)
C26 0.058(3) 0.035(2) 0.031(2) 0.0087(17) -0.001(2) 0.013(2)
C27 0.043(2) 0.056(3) 0.040(2) 0.015(2) 0.001(2) 0.016(2)
C28 0.054(3) 0.052(3) 0.047(3) 0.019(2) 0.017(2) 0.012(2)
C29 0.046(2) 0.036(2) 0.029(2) 0.0076(16) 0.0082(19) 0.0184(19)
C30 0.042(2) 0.043(2) 0.037(2) 0.0079(18) -0.0030(19) 0.0157(19)
C31 0.052(3) 0.036(2) 0.040(2) 0.0113(18) 0.003(2) 0.0037(19)
C32 0.071(3) 0.045(3) 0.037(2) 0.012(2) 0.022(2) 0.034(2)
C33 0.030(2) 0.033(2) 0.036(2) 0.0034(16) 0.0084(17) 0.0089(16)

loop_
_atom_type_symbol
_atom_type_description
_atom_type_scat_dispersion_real
_atom_type_scat_dispersion_imag
_atom_type_scat_source
C C 0.0033 0.0016 'International Tables Vol C Tables 4.2.6.8 and 6.1.1.4'
H H 0.0000 0.0000 'International Tables Vol C Tables 4.2.6.8 and 6.1.1.4'
N N 0.0061 0.0033 'International Tables Vol C Tables 4.2.6.8 and 6.1.1.4'
O O 0.0106 0.0060 'International Tables Vol C Tables 4.2.6.8 and 6.1.1.4'
Zn Zn 0.2839 1.4301 'International Tables Vol C Tables 4.2.6.8 and 6.1.1.4'

loop_
_geom_angle_atom_site_label_1
_geom_angle_atom_site_label_2
_geom_angle_atom_site_label_3
_geom_angle
_geom_angle_site_symmetry_1
_geom_angle_site_symmetry_3
_geom_angle_publ_flag
N5 C1 N4 113.2(3) . . ?
N5 C1 H1 123.4 . . ?
N4 C1 H1 123.4 . . ?
C33 N1 C18 105.8(3) . . ?
C33 N1 Zn1 124.4(2) . 1_455 ?
C18 N1 Zn1 129.2(2) . 1_455 ?
O2 Zn1 O5 107.63(11) . 1_454 ?
O2 Zn1 N5 105.55(11) . . ?
O5 Zn1 N5 135.42(12) 1_454 . ?
O2 Zn1 N1 96.24(11) . 1_655 ?
O5 Zn1 N1 107.99(11) 1_454 1_655 ?
N5 Zn1 N1 96.99(11) . 1_655 ?
O2 Zn1 C32 135.47(13) . 1_454 ?
O5 Zn1 C32 29.01(13) 1_454 1_454 ?
N5 Zn1 C32 109.04(14) . 1_454 ?
N1 Zn1 C32 106.33(12) 1_655 1_454 ?
C19 O2 Zn1 114.9(3) . . ?
C7 C2 N5 109.0(3) . . ?
C7 C2 C3 121.1(3) . . ?
N5 C2 C3 129.9(4) . . ?
C33 N2 C13 106.9(3) . . ?
C33 N2 C11 125.4(3) . . ?
C13 N2 C11 127.4(3) . . ?
C3 C4 C5 122.4(4) . . ?
C3 C4 H4 118.8 . . ?
C5 C4 H4 118.8 . . ?
C1 N4 C7 106.6(3) . . ?
C1 N4 C8 125.0(3) . . ?
C7 N4 C8 128.3(3) . . ?
C4 C3 C2 116.3(4) . . ?
C4 C3 H3 121.8 . . ?
C2 C3 H3 121.8 . . ?
C26 O3 C23 119.2(3) . . ?
C9 N3 C10 116.9(3) . . ?
C5 C6 C7 116.2(4) . . ?
C5 C6 H6 121.9 . . ?
C7 C6 H6 121.9 . . ?
C6 C5 C4 122.1(4) . . ?
C6 C5 H5 118.9 . . ?
C4 C5 H5 118.9 . . ?
C32 O5 Zn1 100.9(3) . 1_656 ?
C1 N5 C2 105.7(3) . . ?
C1 N5 Zn1 126.6(2) . . ?
C2 N5 Zn1 126.0(2) . . ?
C6 C7 C2 121.8(4) . . ?
C6 C7 N4 132.6(4) . . ?
C2 C7 N4 105.5(3) . . ?
N3 C9 C8 124.3(3) . . ?
N3 C9 H9 117.9 . . ?
C8 C9 H9 117.9 . . ?
C12 C8 C9 118.8(3) . . ?
C12 C8 N4 119.9(3) . . ?
C9 C8 N4 121.2(3) . . ?
N3 C10 C11 122.3(4) . . ?
N3 C10 H10 118.8 . . ?
C11 C10 H10 118.8 . . ?
C12 C11 C10 120.4(3) . . ?
C12 C11 N2 120.4(3) . . ?
C10 C11 N2 119.1(3) . . ?
C11 C12 C8 117.2(3) . . ?
C11 C12 H12 121.4 . . ?
C8 C12 H12 121.4 . . ?
C14 C13 N2 132.6(3) . . ?
C14 C13 C18 121.9(3) . . ?
N2 C13 C18 105.4(3) . . ?
C17 C16 C15 121.7(4) . . ?
C17 C16 H16 119.2 . . ?
C15 C16 H16 119.2 . . ?
C16 C15 C14 122.0(4) . . ?
C16 C15 H15 119.0 . . ?
C14 C15 H15 119.0 . . ?
C15 C14 C13 116.4(4) . . ?
C15 C14 H14 121.8 . . ?
C13 C14 H14 121.8 . . ?
C16 C17 C18 117.3(4) . . ?
C16 C17 H17 121.3 . . ?
C18 C17 H17 121.3 . . ?
C17 C18 N1 130.2(3) . . ?
C17 C18 C13 120.6(3) . . ?
N1 C18 C13 109.2(3) . . ?
O1 C19 O2 123.2(4) . . ?
O1 C19 C20 120.7(4) . . ?
O2 C19 C20 116.1(4) . . ?
C25 C20 C21 118.6(4) . . ?
C25 C20 C19 120.4(4) . . ?
C21 C20 C19 121.0(4) . . ?
C20 C21 C22 121.5(4) . . ?
C20 C21 H21 119.2 . . ?
C22 C21 H21 119.2 . . ?
C23 C22 C21 118.7(4) . . ?
C23 C22 H22 120.6 . . ?
C21 C22 H22 120.6 . . ?
C22 C23 C24 121.1(4) . . ?
C22 C23 O3 118.4(4) . . ?
C24 C23 O3 120.1(4) . . ?
C23 C24 C25 119.0(4) . . ?
C23 C24 H24 120.5 . . ?
C25 C24 H24 120.5 . . ?
C20 C25 C24 121.0(4) . . ?
C20 C25 H25 119.5 . . ?
C24 C25 H25 119.5 . . ?
C27 C26 O3 123.7(4) . . ?
C27 C26 C31 120.9(3) . . ?
O3 C26 C31 115.4(4) . . ?
C26 C27 C28 119.4(4) . . ?
C26 C27 H27 120.3 . . ?
C28 C27 H27 120.3 . . ?
C29 C28 C27 121.1(4) . . ?
C29 C28 H28 119.4 . . ?
C27 C28 H28 119.4 . . ?
C28 C29 C30 118.6(3) . . ?
C28 C29 C32 119.4(4) . . ?
C30 C29 C32 121.9(4) . . ?
C31 C30 C29 121.1(4) . . ?
C31 C30 H30 119.4 . . ?
C29 C30 H30 119.4 . . ?
C30 C31 C26 118.8(4) . . ?
C30 C31 H31 120.6 . . ?
C26 C31 H31 120.6 . . ?
O4 C32 O5 122.5(4) . . ?
O4 C32 C29 119.6(4) . . ?
O5 C32 C29 117.8(4) . . ?
O4 C32 Zn1 72.4(2) . 1_656 ?
O5 C32 Zn1 50.06(19) . 1_656 ?
C29 C32 Zn1 167.1(3) . 1_656 ?
N1 C33 N2 112.7(3) . . ?
N1 C33 H33 123.6 . . ?
N2 C33 H33 123.6 . . ?

loop_
_geom_bond_atom_site_label_1
_geom_bond_atom_site_label_2
_geom_bond_distance
_geom_bond_site_symmetry_2
_geom_bond_publ_flag
C1 N5 1.315(4) . ?
C1 N4 1.352(4) . ?
C1 H1 0.9300 . ?
N1 C33 1.310(4) . ?
N1 C18 1.392(4) . ?
N1 Zn1 2.074(3) 1_455 ?
O1 C19 1.240(5) . ?
Zn1 O2 1.949(2) . ?
Zn1 O5 2.010(3) 1_454 ?
Zn1 N5 2.052(3) . ?
Zn1 C32 2.574(4) 1_454 ?
O2 C19 1.278(5) . ?
C2 C7 1.396(5) . ?
C2 N5 1.398(4) . ?
C2 C3 1.402(5) . ?
N2 C33 1.357(4) . ?
N2 C13 1.392(4) . ?
N2 C11 1.436(4) . ?
C4 C3 1.369(5) . ?
C4 C5 1.391(6) . ?
C4 H4 0.9300 . ?
O4 C32 1.230(5) . ?
N4 C7 1.402(4) . ?
N4 C8 1.419(4) . ?
C3 H3 0.9300 . ?
O3 C26 1.382(4) . ?
O3 C23 1.391(4) . ?
N3 C9 1.316(5) . ?
N3 C10 1.339(4) . ?
C6 C5 1.373(5) . ?
C6 C7 1.396(5) . ?
C6 H6 0.9300 . ?
C5 H5 0.9300 . ?
O5 C32 1.272(5) . ?
C9 C8 1.388(5) . ?
C9 H9 0.9300 . ?
C8 C12 1.386(5) . ?
C10 C11 1.394(5) . ?
C10 H10 0.9300 . ?
C11 C12 1.363(5) . ?
C12 H12 0.9300 . ?
C13 C14 1.388(5) . ?
C13 C18 1.394(5) . ?
C16 C17 1.379(5) . ?
C16 C15 1.379(6) . ?
C16 H16 0.9300 . ?
C15 C14 1.381(5) . ?
C15 H15 0.9300 . ?
C14 H14 0.9300 . ?
C17 C18 1.387(5) . ?
C17 H17 0.9300 . ?
C19 C20 1.498(5) . ?
C20 C25 1.359(5) . ?
C20 C21 1.373(5) . ?
C21 C22 1.391(5) . ?
C21 H21 0.9300 . ?
C22 C23 1.357(6) . ?
C22 H22 0.9300 . ?
C23 C24 1.370(5) . ?
C24 C25 1.394(5) . ?
C24 H24 0.9300 . ?
C25 H25 0.9300 . ?
C26 C27 1.369(5) . ?
C26 C31 1.387(5) . ?
C27 C28 1.379(5) . ?
C27 H27 0.9300 . ?
C28 C29 1.379(5) . ?
C28 H28 0.9300 . ?
C29 C30 1.382(5) . ?
C29 C32 1.495(5) . ?
C30 C31 1.380(5) . ?
C30 H30 0.9300 . ?
C31 H31 0.9300 . ?
C33 H33 0.9300 . ?
